data_7208329
loop_
_publ_author_name
'Vander Hoogerstraete, Tom'
'Brooks, Neil R.'
'Norberg, Bernadette'
'Wouters, Johan'
'Van Hecke, Kristof'
'Van Meervelt, Luc'
'Binnemans, Koen'

_publ_section_title
;
 Crystal structures of low-melting ionic transition-metal complexes with
 N-alkylimidazole ligands
;
_journal_issue 15
_journal_name_full CrystEngComm
_journal_page_first 4902
_journal_paper_doi 10.1039/c2ce25470k
_journal_volume 14
_journal_year 2012
_chemical_formula_moiety 'C24 H36 Co N12, 2(C2 F6 N O4 S2)'
_chemical_formula_sum 'C28 H36 Co F12 N14 O8 S4'
_chemical_formula_weight 1111.92
_chemical_melting_point 410
_chemical_name_common
;
hexakis(N-methylimidazole)cobalt(II) bistriflimide
;
_chemical_name_systematic
;
hexakis(N-methylimidazole)cobalt(II) bis(trifluoromethyl)sulfonylimide
;
_space_group_IT_number 14
_space_group_name_Hall '-P 2yn'
_symmetry_cell_setting monoclinic
_symmetry_space_group_name_Hall '-P 2yn'
_symmetry_space_group_name_H-M 'P 1 21/n 1'
_atom_sites_solution_hydrogens geom
_atom_sites_solution_primary direct
_atom_sites_solution_secondary difmap
_audit_creation_method SHELXL-97
_cell_angle_alpha 90.00
_cell_angle_beta 92.363(2)
_cell_angle_gamma 90.00
_cell_formula_units_Z 4
_cell_length_a 8.2207(2)
_cell_length_b 20.3211(4)
_cell_length_c 27.0612(5)
_cell_measurement_reflns_used 15625
_cell_measurement_temperature 150(2)
_cell_measurement_theta_max 29.170
_cell_measurement_theta_min 3.170
_cell_volume 4516.83(16)
_computing_cell_refinement
;
CrysAlisPro, Oxford Diffraction Ltd.,
Version 1.171.33.55 (release 05-01-2010 CrysAlis171 .NET)
;
_computing_data_collection
;
CrysAlisPro, Oxford Diffraction Ltd.,
Version 1.171.33.55 (release 05-01-2010 CrysAlis171 .NET)
;
_computing_data_reduction
;
CrysAlisPro, Oxford Diffraction Ltd.,
Version 1.171.33.55 (release 05-01-2010 CrysAlis171 .NET)
;
_computing_publication_material
;
A.L.Spek (2010) PLATON, A Multipurpose Crystallographic Tool,
Utrecht University, Utrecht, The Netherlands.
;
_computing_structure_refinement 'SHELXL-97 (Sheldrick, 2008)'
_computing_structure_solution 'SHELXS-97 (Sheldrick, 2008)'
_diffrn_ambient_temperature 150(2)
_diffrn_measured_fraction_theta_full 0.998
_diffrn_measured_fraction_theta_max 0.998
_diffrn_measurement_device_type 'Xcalibur, Ruby, Gemini ultra'
_diffrn_measurement_method '\w scans'
_diffrn_radiation_monochromator graphite
_diffrn_radiation_source 'fine-focus sealed tube'
_diffrn_radiation_type MoK\a
_diffrn_radiation_wavelength 0.71073
_diffrn_reflns_av_R_equivalents 0.0257
_diffrn_reflns_av_sigmaI/netI 0.0315
_diffrn_reflns_limit_h_max 10
_diffrn_reflns_limit_h_min -10
_diffrn_reflns_limit_k_max 19
_diffrn_reflns_limit_k_min -25
_diffrn_reflns_limit_l_max 33
_diffrn_reflns_limit_l_min -31
_diffrn_reflns_number 26973
_diffrn_reflns_theta_full 26.00
_diffrn_reflns_theta_max 26.00
_diffrn_reflns_theta_min 3.18
_exptl_absorpt_coefficient_mu 0.676
_exptl_absorpt_correction_T_max 0.764
_exptl_absorpt_correction_T_min 0.584
_exptl_absorpt_correction_type multi-scan
_exptl_absorpt_process_details
;
CrysAlisPro, Oxford Diffraction Ltd.,
Version 1.171.33.55 (release 05-01-2010 CrysAlis171 .NET)
(compiled Jan 5 2010,16:28:46)
Empirical absorption correction using spherical harmonics,
implemented in SCALE3 ABSPACK scaling algorithm.
;
_exptl_crystal_colour 'pale pink'
_exptl_crystal_density_diffrn 1.635
_exptl_crystal_density_meas ?
_exptl_crystal_density_method 'not measured'
_exptl_crystal_description needle
_exptl_crystal_F_000 2260
_exptl_crystal_size_max 0.6
_exptl_crystal_size_mid 0.15
_exptl_crystal_size_min 0.15
_refine_diff_density_max 0.315
_refine_diff_density_min -0.275
_refine_diff_density_rms 0.048
_refine_ls_extinction_method none
_refine_ls_goodness_of_fit_ref 1.066
_refine_ls_hydrogen_treatment constr
_refine_ls_matrix_type full
_refine_ls_number_parameters 604
_refine_ls_number_reflns 8851
_refine_ls_number_restraints 0
_refine_ls_restrained_S_all 1.066
_refine_ls_R_factor_all 0.0415
_refine_ls_R_factor_gt 0.0302
_refine_ls_shift/su_max 0.002
_refine_ls_shift/su_mean 0.000
_refine_ls_structure_factor_coef Fsqd
_refine_ls_weighting_details 'calc w=1/[\s^2^(Fo^2^)+(0.0455P)^2^+0.0000P] where P=(Fo^2^+2Fc^2^)/3'
_refine_ls_weighting_scheme calc
_refine_ls_wR_factor_gt 0.0771
_refine_ls_wR_factor_ref 0.0793
_reflns_number_gt 7041
_reflns_number_total 8851
_reflns_threshold_expression >2sigma(I)
_cod_data_source_file c2ce25470k.txt
_cod_data_source_block nam3
_cod_depositor_comments
;
The following automatic conversions were performed:

'_exptl_crystal_density_meas' value 'not measured' was changed to '?'
- the value is perceived as not measured.

Automatic conversion script
Id: cif_fix_values 3008 2015-01-20 13:52:24Z robertas 
;
_cod_original_sg_symbol_H-M 'P 21/n'
_cod_database_code 7208329

loop_
_symmetry_equiv_pos_as_xyz
'x, y, z'
'-x+1/2, y+1/2, -z+1/2'
'-x, -y, -z'
'x-1/2, -y-1/2, z-1/2'

loop_
_atom_site_label
_atom_site_type_symbol
_atom_site_fract_x
_atom_site_fract_y
_atom_site_fract_z
_atom_site_U_iso_or_equiv
_atom_site_adp_type
_atom_site_occupancy
_atom_site_symmetry_multiplicity
_atom_site_calc_flag
_atom_site_refinement_flags
Co1 Co 0.51971(3) 0.252735(11) 0.594605(8) 0.01508(7) Uani 1 1 d .
N1 N 0.36499(16) 0.21423(7) 0.53436(5) 0.0185(3) Uani 1 1 d .
C2 C 0.3904(2) 0.21711(9) 0.48661(6) 0.0223(4) Uani 1 1 d .
H2 H 0.4832 0.2369 0.4730 0.027 Uiso 1 1 calc R
N3 N 0.26860(18) 0.18861(8) 0.45963(5) 0.0247(4) Uani 1 1 d .
C4 C 0.1582(2) 0.16614(10) 0.49201(7) 0.0283(4) Uani 1 1 d .
H4 H 0.0591 0.1438 0.4840 0.034 Uiso 1 1 calc R
C5 C 0.2181(2) 0.18205(9) 0.53780(7) 0.0258(4) Uani 1 1 d .
H5 H 0.1668 0.1725 0.5678 0.031 Uiso 1 1 calc R
C6 C 0.2595(3) 0.18105(11) 0.40569(7) 0.0377(5) Uani 1 1 d .
H6A H 0.1580 0.1586 0.3956 0.057 Uiso 0.50 1 calc PR
H6B H 0.3524 0.1550 0.3953 0.057 Uiso 0.50 1 calc PR
H6C H 0.2620 0.2245 0.3901 0.057 Uiso 0.50 1 calc PR
H6D H 0.3570 0.2002 0.3917 0.057 Uiso 0.50 1 calc PR
H6E H 0.1625 0.2037 0.3920 0.057 Uiso 0.50 1 calc PR
H6F H 0.2530 0.1342 0.3973 0.057 Uiso 0.50 1 calc PR
N7 N 0.67845(16) 0.16828(7) 0.58943(5) 0.0207(3) Uani 1 1 d .
C8 C 0.6572(2) 0.11712(9) 0.55977(7) 0.0245(4) Uani 1 1 d .
H8 H 0.5721 0.1139 0.5350 0.029 Uiso 1 1 calc R
N9 N 0.76969(18) 0.07027(8) 0.56861(6) 0.0278(4) Uani 1 1 d .
C10 C 0.8695(2) 0.09264(11) 0.60688(8) 0.0356(5) Uani 1 1 d .
H10 H 0.9603 0.0703 0.6218 0.043 Uiso 1 1 calc R
C11 C 0.8136(2) 0.15231(10) 0.61903(7) 0.0303(5) Uani 1 1 d .
H11 H 0.8603 0.1796 0.6443 0.036 Uiso 1 1 calc R
C12 C 0.7808(3) 0.00699(11) 0.54338(9) 0.0447(6) Uani 1 1 d .
H12A H 0.8745 -0.0176 0.5573 0.067 Uiso 0.50 1 calc PR
H12B H 0.7944 0.0144 0.5080 0.067 Uiso 0.50 1 calc PR
H12C H 0.6810 -0.0183 0.5479 0.067 Uiso 0.50 1 calc PR
H12D H 0.6921 0.0033 0.5182 0.067 Uiso 0.50 1 calc PR
H12E H 0.7721 -0.0287 0.5675 0.067 Uiso 0.50 1 calc PR
H12F H 0.8856 0.0039 0.5275 0.067 Uiso 0.50 1 calc PR
N13 N 0.66253(16) 0.30565(7) 0.54240(5) 0.0204(3) Uani 1 1 d .
C14 C 0.6527(2) 0.36915(9) 0.53221(6) 0.0241(4) Uani 1 1 d .
H14 H 0.5816 0.3988 0.5478 0.029 Uiso 1 1 calc R
N15 N 0.75543(18) 0.38663(8) 0.49719(5) 0.0278(4) Uani 1 1 d .
C16 C 0.8360(2) 0.33091(11) 0.48435(7) 0.0347(5) Uani 1 1 d .
H16 H 0.9163 0.3274 0.4602 0.042 Uiso 1 1 calc R
C17 C 0.7800(2) 0.28172(10) 0.51244(7) 0.0297(4) Uani 1 1 d .
H17 H 0.8161 0.2373 0.5117 0.036 Uiso 1 1 calc R
C18 C 0.7720(3) 0.45216(11) 0.47513(8) 0.0440(6) Uani 1 1 d .
H18A H 0.8565 0.4510 0.4506 0.066 Uiso 0.50 1 calc PR
H18B H 0.8025 0.4840 0.5011 0.066 Uiso 0.50 1 calc PR
H18C H 0.6681 0.4652 0.4590 0.066 Uiso 0.50 1 calc PR
H18D H 0.6949 0.4825 0.4898 0.066 Uiso 0.50 1 calc PR
H18E H 0.7489 0.4495 0.4394 0.066 Uiso 0.50 1 calc PR
H18F H 0.8833 0.4683 0.4815 0.066 Uiso 0.50 1 calc PR
N19 N 0.67637(16) 0.29148(7) 0.65462(5) 0.0203(3) Uani 1 1 d .
C20 C 0.6616(2) 0.28485(9) 0.70262(6) 0.0231(4) Uani 1 1 d .
H20 H 0.5691 0.2661 0.7172 0.028 Uiso 1 1 calc R
N21 N 0.79234(17) 0.30764(8) 0.72865(5) 0.0240(3) Uani 1 1 d .
C22 C 0.8982(2) 0.33054(10) 0.69537(7) 0.0290(4) Uani 1 1 d .
H22 H 1.0020 0.3497 0.7025 0.035 Uiso 1 1 calc R
C23 C 0.8263(2) 0.32066(10) 0.65008(7) 0.0291(5) Uani 1 1 d .
H23 H 0.8725 0.3322 0.6196 0.035 Uiso 1 1 calc R
C24 C 0.8169(2) 0.30692(12) 0.78248(7) 0.0394(6) Uani 1 1 d .
H24A H 0.9227 0.3266 0.7917 0.059 Uiso 0.50 1 calc PR
H24B H 0.8143 0.2614 0.7944 0.059 Uiso 0.50 1 calc PR
H24C H 0.7303 0.3323 0.7974 0.059 Uiso 0.50 1 calc PR
H24D H 0.7221 0.2869 0.7973 0.059 Uiso 0.50 1 calc PR
H24E H 0.8306 0.3521 0.7946 0.059 Uiso 0.50 1 calc PR
H24F H 0.9146 0.2813 0.7916 0.059 Uiso 0.50 1 calc PR
N25 N 0.35674(16) 0.33473(7) 0.59993(5) 0.0181(3) Uani 1 1 d .
C26 C 0.3555(2) 0.37770(9) 0.63642(7) 0.0237(4) Uani 1 1 d .
H26 H 0.4348 0.3790 0.6629 0.028 Uiso 1 1 calc R
N27 N 0.22971(17) 0.41928(7) 0.63183(5) 0.0226(3) Uani 1 1 d .
C28 C 0.1434(2) 0.40237(9) 0.58929(6) 0.0231(4) Uani 1 1 d .
H28 H 0.0476 0.4231 0.5760 0.028 Uiso 1 1 calc R
C29 C 0.2211(2) 0.35067(9) 0.57010(6) 0.0203(4) Uani 1 1 d .
H29 H 0.1880 0.3284 0.5405 0.024 Uiso 1 1 calc R
C30 C 0.1963(3) 0.47376(10) 0.66535(8) 0.0364(5) Uani 1 1 d .
H30A H 0.0970 0.4966 0.6537 0.055 Uiso 0.50 1 calc PR
H30B H 0.2879 0.5046 0.6661 0.055 Uiso 0.50 1 calc PR
H30C H 0.1815 0.4565 0.6987 0.055 Uiso 0.50 1 calc PR
H30D H 0.2806 0.4752 0.6920 0.055 Uiso 0.50 1 calc PR
H30E H 0.0897 0.4672 0.6795 0.055 Uiso 0.50 1 calc PR
H30F H 0.1961 0.5153 0.6470 0.055 Uiso 0.50 1 calc PR
N31 N 0.38178(16) 0.20198(7) 0.64883(5) 0.0188(3) Uani 1 1 d .
C32 C 0.4366(2) 0.15380(9) 0.67784(6) 0.0208(4) Uani 1 1 d .
H32 H 0.5390 0.1329 0.6747 0.025 Uiso 1 1 calc R
N33 N 0.33021(17) 0.13804(8) 0.71221(5) 0.0227(3) Uani 1 1 d .
C34 C 0.1985(2) 0.17824(10) 0.70483(7) 0.0267(4) Uani 1 1 d .
H34 H 0.1027 0.1787 0.7233 0.032 Uiso 1 1 calc R
C35 C 0.2311(2) 0.21735(10) 0.66608(6) 0.0237(4) Uani 1 1 d .
H35 H 0.1607 0.2505 0.6527 0.028 Uiso 1 1 calc R
C36 C 0.3530(2) 0.08796(10) 0.75047(7) 0.0333(5) Uani 1 1 d .
H36A H 0.2570 0.0867 0.7708 0.050 Uiso 0.50 1 calc PR
H36B H 0.4495 0.0986 0.7714 0.050 Uiso 0.50 1 calc PR
H36C H 0.3678 0.0449 0.7350 0.050 Uiso 0.50 1 calc PR
H36D H 0.4592 0.0668 0.7473 0.050 Uiso 0.50 1 calc PR
H36E H 0.2667 0.0549 0.7467 0.050 Uiso 0.50 1 calc PR
H36F H 0.3484 0.1086 0.7831 0.050 Uiso 0.50 1 calc PR
C37 C 0.6699(2) 0.00415(11) 0.38277(8) 0.0343(5) Uani 1 1 d .
F38 F 0.69020(17) -0.03791(6) 0.41998(5) 0.0589(4) Uani 1 1 d .
F39 F 0.51912(14) -0.00256(6) 0.36403(5) 0.0492(3) Uani 1 1 d .
F40 F 0.77322(14) -0.01180(7) 0.34840(5) 0.0505(3) Uani 1 1 d .
S41 S 0.70700(6) 0.08801(2) 0.404794(18) 0.02797(12) Uani 1 1 d .
O42 O 0.57958(18) 0.09889(7) 0.43813(5) 0.0430(4) Uani 1 1 d .
O43 O 0.87092(16) 0.08693(7) 0.42446(5) 0.0394(4) Uani 1 1 d .
N44 N 0.67136(18) 0.12926(8) 0.35665(6) 0.0315(4) Uani 1 1 d .
S45 S 0.80339(6) 0.15191(3) 0.319201(18) 0.02938(12) Uani 1 1 d .
O46 O 0.73173(17) 0.15261(8) 0.27050(5) 0.0474(4) Uani 1 1 d .
O47 O 0.96270(15) 0.12562(7) 0.32679(5) 0.0367(3) Uani 1 1 d .
C48 C 0.8246(3) 0.23863(11) 0.33563(9) 0.0399(5) Uani 1 1 d .
F49 F 0.87489(17) 0.24510(6) 0.38263(5) 0.0553(4) Uani 1 1 d .
F50 F 0.68586(16) 0.27108(7) 0.32882(6) 0.0614(4) Uani 1 1 d .
F51 F 0.93497(17) 0.26697(7) 0.30781(6) 0.0610(4) Uani 1 1 d .
C52 C 0.6882(3) 0.61926(12) 0.58465(8) 0.0403(5) Uani 1 1 d .
F53 F 0.57035(17) 0.65488(7) 0.60247(5) 0.0614(4) Uani 1 1 d .
F54 F 0.82248(17) 0.65536(7) 0.58635(6) 0.0647(4) Uani 1 1 d .
F55 F 0.64902(19) 0.60719(8) 0.53724(5) 0.0685(4) Uani 1 1 d .
S56 S 0.71814(5) 0.54112(2) 0.617301(17) 0.02613(12) Uani 1 1 d .
O57 O 0.56370(16) 0.50942(7) 0.61246(5) 0.0365(3) Uani 1 1 d .
O58 O 0.85174(17) 0.51254(8) 0.59309(5) 0.0433(4) Uani 1 1 d .
N59 N 0.77906(17) 0.56272(8) 0.67058(6) 0.0282(4) Uani 1 1 d .
S60 S 0.66232(6) 0.58110(3) 0.713499(17) 0.02870(12) Uani 1 1 d .
O61 O 0.74472(18) 0.62628(8) 0.74611(5) 0.0441(4) Uani 1 1 d .
O62 O 0.49674(16) 0.59367(8) 0.69863(5) 0.0410(4) Uani 1 1 d .
C63 C 0.6563(3) 0.50513(12) 0.74948(8) 0.0394(5) Uani 1 1 d .
F64 F 0.59748(17) 0.45547(6) 0.72222(5) 0.0515(3) Uani 1 1 d .
F65 F 0.5581(2) 0.51391(8) 0.78656(5) 0.0703(5) Uani 1 1 d .
F66 F 0.80095(17) 0.48803(8) 0.76728(5) 0.0680(5) Uani 1 1 d .

loop_
_atom_site_aniso_label
_atom_site_aniso_U_11
_atom_site_aniso_U_22
_atom_site_aniso_U_33
_atom_site_aniso_U_23
_atom_site_aniso_U_13
_atom_site_aniso_U_12
Co1 0.01422(12) 0.01772(13) 0.01328(12) -0.00035(9) 0.00053(9) 0.00015(9)
N1 0.0179(7) 0.0184(8) 0.0190(7) -0.0015(6) -0.0015(6) 0.0018(6)
C2 0.0234(9) 0.0244(10) 0.0187(9) -0.0029(8) -0.0032(7) 0.0046(8)
N3 0.0270(8) 0.0260(9) 0.0204(8) -0.0052(7) -0.0072(7) 0.0058(7)
C4 0.0221(10) 0.0286(11) 0.0337(11) -0.0074(9) -0.0056(8) -0.0011(8)
C5 0.0243(10) 0.0270(10) 0.0261(10) -0.0041(8) -0.0002(8) -0.0034(8)
C6 0.0485(13) 0.0447(13) 0.0188(10) -0.0075(9) -0.0112(9) 0.0062(11)
N7 0.0173(7) 0.0255(9) 0.0193(7) 0.0021(7) 0.0029(6) 0.0024(6)
C8 0.0233(9) 0.0239(10) 0.0262(10) 0.0012(8) -0.0004(8) 0.0060(8)
N9 0.0295(9) 0.0242(9) 0.0301(9) 0.0032(7) 0.0058(7) 0.0096(7)
C10 0.0244(10) 0.0441(13) 0.0381(12) 0.0065(10) -0.0001(9) 0.0152(9)
C11 0.0210(10) 0.0394(12) 0.0300(10) -0.0019(9) -0.0046(8) 0.0060(9)
C12 0.0564(14) 0.0283(12) 0.0498(14) -0.0045(10) 0.0061(11) 0.0170(11)
N13 0.0199(7) 0.0252(9) 0.0162(7) -0.0019(6) 0.0013(6) -0.0015(6)
C14 0.0259(10) 0.0280(11) 0.0185(9) 0.0009(8) 0.0024(7) -0.0020(8)
N15 0.0315(9) 0.0320(10) 0.0200(8) 0.0045(7) 0.0026(7) -0.0093(7)
C16 0.0327(11) 0.0451(14) 0.0274(10) -0.0029(10) 0.0147(9) -0.0080(10)
C17 0.0282(10) 0.0322(11) 0.0294(10) -0.0032(9) 0.0112(8) 0.0009(9)
C18 0.0585(14) 0.0374(13) 0.0365(12) 0.0119(10) 0.0068(11) -0.0178(11)
N19 0.0159(7) 0.0255(8) 0.0195(8) -0.0010(6) 0.0001(6) -0.0021(6)
C20 0.0185(9) 0.0325(11) 0.0185(9) -0.0025(8) 0.0013(7) -0.0050(8)
N21 0.0215(8) 0.0361(9) 0.0141(7) -0.0039(7) -0.0024(6) -0.0004(7)
C22 0.0180(9) 0.0426(12) 0.0263(10) -0.0044(9) -0.0012(8) -0.0085(9)
C23 0.0226(10) 0.0435(12) 0.0213(10) 0.0015(9) 0.0031(8) -0.0101(9)
C24 0.0326(11) 0.0668(16) 0.0183(10) -0.0054(10) -0.0037(8) -0.0053(11)
N25 0.0173(7) 0.0193(8) 0.0178(7) -0.0005(6) 0.0014(6) -0.0002(6)
C26 0.0224(9) 0.0228(10) 0.0257(10) -0.0065(8) -0.0020(8) 0.0014(8)
N27 0.0216(8) 0.0199(8) 0.0266(8) -0.0072(7) 0.0049(6) 0.0010(6)
C28 0.0205(9) 0.0230(10) 0.0256(10) 0.0026(8) 0.0009(7) 0.0023(8)
C29 0.0217(9) 0.0214(10) 0.0177(9) 0.0006(7) 0.0005(7) 0.0020(8)
C30 0.0376(11) 0.0297(12) 0.0421(12) -0.0159(10) 0.0051(10) 0.0083(9)
N31 0.0159(7) 0.0226(8) 0.0178(7) -0.0005(6) -0.0007(6) -0.0010(6)
C32 0.0190(9) 0.0230(10) 0.0205(9) 0.0028(8) 0.0026(7) -0.0007(7)
N33 0.0208(8) 0.0259(9) 0.0215(8) 0.0060(7) 0.0037(6) -0.0017(7)
C34 0.0189(9) 0.0359(11) 0.0257(10) 0.0029(9) 0.0064(7) 0.0012(8)
C35 0.0168(9) 0.0294(11) 0.0252(10) 0.0029(8) 0.0025(7) 0.0026(8)
C36 0.0317(11) 0.0384(12) 0.0303(11) 0.0181(9) 0.0072(9) 0.0010(9)
C37 0.0308(11) 0.0320(12) 0.0398(12) -0.0042(10) -0.0025(9) 0.0012(9)
F38 0.0760(10) 0.0332(8) 0.0663(9) 0.0121(7) -0.0110(8) -0.0029(7)
F39 0.0349(7) 0.0493(8) 0.0626(9) -0.0104(7) -0.0092(6) -0.0107(6)
F40 0.0461(8) 0.0441(8) 0.0616(9) -0.0227(7) 0.0054(7) 0.0075(6)
S41 0.0281(3) 0.0271(3) 0.0283(3) -0.0030(2) -0.0043(2) 0.0027(2)
O42 0.0506(9) 0.0451(9) 0.0340(8) -0.0041(7) 0.0103(7) 0.0098(8)
O43 0.0355(8) 0.0425(9) 0.0388(8) 0.0027(7) -0.0162(6) -0.0037(7)
N44 0.0220(8) 0.0357(10) 0.0364(9) 0.0063(8) -0.0029(7) 0.0029(7)
S45 0.0247(2) 0.0346(3) 0.0284(3) -0.0025(2) -0.0040(2) 0.0018(2)
O46 0.0416(8) 0.0695(12) 0.0303(8) -0.0004(8) -0.0088(7) -0.0035(8)
O47 0.0256(7) 0.0423(9) 0.0421(8) -0.0057(7) 0.0012(6) 0.0054(6)
C48 0.0363(12) 0.0357(13) 0.0478(14) 0.0031(11) 0.0031(10) 0.0022(10)
F49 0.0658(9) 0.0447(8) 0.0549(9) -0.0197(7) -0.0025(7) -0.0034(7)
F50 0.0527(8) 0.0427(8) 0.0893(11) 0.0132(8) 0.0090(8) 0.0195(7)
F51 0.0583(9) 0.0463(8) 0.0797(11) 0.0120(8) 0.0202(8) -0.0091(7)
C52 0.0348(12) 0.0483(14) 0.0388(13) 0.0115(11) 0.0121(10) 0.0082(11)
F53 0.0603(9) 0.0504(9) 0.0759(10) 0.0271(7) 0.0309(7) 0.0308(7)
F54 0.0544(9) 0.0547(9) 0.0867(11) 0.0205(8) 0.0237(8) -0.0102(7)
F55 0.0876(11) 0.0828(11) 0.0350(8) 0.0224(7) 0.0001(7) 0.0162(9)
S56 0.0253(2) 0.0304(3) 0.0228(2) -0.0011(2) 0.00220(19) 0.0071(2)
O57 0.0371(8) 0.0399(9) 0.0322(8) -0.0033(7) -0.0033(6) -0.0070(7)
O58 0.0436(9) 0.0556(10) 0.0313(8) -0.0045(7) 0.0089(7) 0.0247(8)
N59 0.0183(8) 0.0411(10) 0.0252(8) -0.0030(8) 0.0024(6) 0.0017(7)
S60 0.0264(3) 0.0343(3) 0.0259(3) -0.0062(2) 0.0059(2) -0.0023(2)
O61 0.0539(9) 0.0437(9) 0.0350(8) -0.0140(7) 0.0063(7) -0.0138(8)
O62 0.0270(7) 0.0543(10) 0.0425(9) -0.0051(7) 0.0108(6) 0.0084(7)
C63 0.0426(13) 0.0483(14) 0.0270(11) -0.0013(10) -0.0017(10) -0.0107(11)
F64 0.0711(9) 0.0378(8) 0.0446(8) -0.0015(6) -0.0075(7) -0.0155(7)
F65 0.1001(12) 0.0723(11) 0.0410(8) -0.0004(7) 0.0331(8) -0.0247(9)
F66 0.0653(9) 0.0726(11) 0.0635(10) 0.0264(8) -0.0286(8) -0.0109(8)

loop_
_atom_type_symbol
_atom_type_description
_atom_type_scat_dispersion_real
_atom_type_scat_dispersion_imag
_atom_type_scat_source
C C 0.0033 0.0016 'International Tables Vol C Tables 4.2.6.8 and 6.1.1.4'
H H 0.0000 0.0000 'International Tables Vol C Tables 4.2.6.8 and 6.1.1.4'
Co Co 0.3494 0.9721 'International Tables Vol C Tables 4.2.6.8 and 6.1.1.4'
F F 0.0171 0.0103 'International Tables Vol C Tables 4.2.6.8 and 6.1.1.4'
N N 0.0061 0.0033 'International Tables Vol C Tables 4.2.6.8 and 6.1.1.4'
O O 0.0106 0.0060 'International Tables Vol C Tables 4.2.6.8 and 6.1.1.4'
S S 0.1246 0.1234 'International Tables Vol C Tables 4.2.6.8 and 6.1.1.4'

loop_
_geom_angle_atom_site_label_1
_geom_angle_atom_site_label_2
_geom_angle_atom_site_label_3
_geom_angle
N25 Co1 N31 88.76(5)
N25 Co1 N13 90.86(5)
N31 Co1 N13 177.89(5)
N25 Co1 N7 178.44(5)
N31 Co1 N7 90.01(5)
N13 Co1 N7 90.40(5)
N25 Co1 N1 88.98(5)
N31 Co1 N1 91.74(5)
N13 Co1 N1 90.32(5)
N7 Co1 N1 90.10(5)
N25 Co1 N19 91.19(5)
N31 Co1 N19 88.67(5)
N13 Co1 N19 89.26(5)
N7 Co1 N19 89.73(5)
N1 Co1 N19 179.55(5)
C2 N1 C5 105.17(14)
C2 N1 Co1 127.44(12)
C5 N1 Co1 127.39(11)
N1 C2 N3 111.60(17)
C2 N3 C4 107.15(15)
C2 N3 C6 126.25(17)
C4 N3 C6 126.57(15)
C5 C4 N3 106.35(16)
C4 C5 N1 109.73(17)
C8 N7 C11 104.50(15)
C8 N7 Co1 126.78(11)
C11 N7 Co1 128.43(12)
N7 C8 N9 112.18(15)
C8 N9 C10 106.60(16)
C8 N9 C12 126.68(16)
C10 N9 C12 126.70(16)
C11 C10 N9 106.52(16)
C10 C11 N7 110.20(17)
C14 N13 C17 105.12(15)
C14 N13 Co1 126.31(12)
C17 N13 Co1 128.56(13)
N13 C14 N15 111.75(17)
C14 N15 C16 106.63(16)
C14 N15 C18 126.76(18)
C16 N15 C18 126.54(17)
C17 C16 N15 106.92(17)
C16 C17 N13 109.56(18)
C20 N19 C23 104.55(14)
C20 N19 Co1 128.54(12)
C23 N19 Co1 126.35(11)
N19 C20 N21 112.20(16)
C20 N21 C22 106.91(14)
C20 N21 C24 126.42(16)
C22 N21 C24 126.66(15)
C23 C22 N21 106.36(15)
C22 C23 N19 109.98(16)
C26 N25 C29 104.48(14)
C26 N25 Co1 126.06(11)
C29 N25 Co1 129.12(11)
N25 C26 N27 112.27(15)
C26 N27 C28 106.92(14)
C26 N27 C30 125.77(15)
C28 N27 C30 127.28(15)
C29 C28 N27 106.40(15)
C28 C29 N25 109.93(15)
C32 N31 C35 104.81(15)
C32 N31 Co1 125.66(11)
C35 N31 Co1 128.93(12)
N31 C32 N33 111.88(15)
C32 N33 C34 106.96(15)
C32 N33 C36 126.21(15)
C34 N33 C36 126.83(15)
C35 C34 N33 106.49(16)
C34 C35 N31 109.87(16)
F40 C37 F38 108.10(17)
F40 C37 F39 108.80(16)
F38 C37 F39 108.08(18)
F40 C37 S41 110.72(14)
F38 C37 S41 109.84(14)
F39 C37 S41 111.20(14)
O42 S41 O43 118.19(9)
O42 S41 N44 109.01(9)
O43 S41 N44 117.34(9)
O42 S41 C37 103.51(10)
O43 S41 C37 104.45(9)
N44 S41 C37 101.82(9)
S41 N44 S45 125.32(10)
O46 S45 O47 118.81(9)
O46 S45 N44 109.12(9)
O47 S45 N44 116.74(9)
O46 S45 C48 104.36(10)
O47 S45 C48 104.46(9)
N44 S45 C48 100.71(10)
F50 C48 F49 108.46(19)
F50 C48 F51 107.98(18)
F49 C48 F51 107.80(18)
F50 C48 S45 111.98(15)
F49 C48 S45 110.61(15)
F51 C48 S45 109.87(16)
F53 C52 F54 107.9(2)
F53 C52 F55 107.54(17)
F54 C52 F55 107.68(18)
F53 C52 S56 112.74(14)
F54 C52 S56 111.65(14)
F55 C52 S56 109.13(16)
O57 S56 O58 118.29(9)
O57 S56 N59 117.41(8)
O58 S56 N59 108.27(8)
O57 S56 C52 104.28(9)
O58 S56 C52 102.85(10)
N59 S56 C52 103.44(10)
S56 N59 S60 124.09(9)
O61 S60 O62 118.88(10)
O61 S60 N59 108.64(9)
O62 S60 N59 115.85(8)
O61 S60 C63 103.70(9)
O62 S60 C63 104.78(10)
N59 S60 C63 102.85(10)
F66 C63 F65 109.22(18)
F66 C63 F64 107.8(2)
F65 C63 F64 107.64(18)
F66 C63 S60 112.07(15)
F65 C63 S60 108.68(16)
F64 C63 S60 111.28(14)

loop_
_geom_bond_atom_site_label_1
_geom_bond_atom_site_label_2
_geom_bond_distance
Co1 N25 2.1467(14)
Co1 N31 2.1541(14)
Co1 N13 2.1604(15)
Co1 N7 2.1640(15)
Co1 N1 2.1718(13)
Co1 N19 2.1779(13)
N1 C2 1.319(2)
N1 C5 1.380(2)
C2 N3 1.346(2)
N3 C4 1.366(2)
N3 C6 1.466(2)
C4 C5 1.354(2)
N7 C8 1.321(2)
N7 C11 1.381(2)
C8 N9 1.342(2)
N9 C10 1.372(3)
N9 C12 1.461(3)
C10 C11 1.342(3)
N13 C14 1.321(2)
N13 C17 1.375(2)
C14 N15 1.343(2)
N15 C16 1.364(3)
N15 C18 1.468(3)
C16 C17 1.348(3)
N19 C20 1.316(2)
N19 C23 1.378(2)
C20 N21 1.343(2)
N21 C22 1.360(2)
N21 C24 1.463(2)
C22 C23 1.353(2)
N25 C26 1.318(2)
N25 C29 1.388(2)
C26 N27 1.337(2)
N27 C28 1.371(2)
N27 C30 1.464(2)
C28 C29 1.345(2)
N31 C32 1.322(2)
N31 C35 1.377(2)
C32 N33 1.341(2)
N33 C34 1.365(2)
N33 C36 1.458(2)
C34 C35 1.351(3)
C37 F40 1.326(2)
C37 F38 1.326(2)
C37 F39 1.327(2)
C37 S41 1.827(2)
S41 O42 1.4275(15)
S41 O43 1.4285(13)
S41 N44 1.5666(16)
N44 S45 1.5835(17)
S45 O46 1.4213(14)
S45 O47 1.4215(13)
S45 C48 1.824(2)
C48 F50 1.323(2)
C48 F49 1.328(3)
C48 F51 1.334(3)
C52 F53 1.317(2)
C52 F54 1.324(3)
C52 F55 1.332(3)
C52 S56 1.829(2)
S56 O57 1.4248(14)
S56 O58 1.4256(14)
S56 N59 1.5693(16)
N59 S60 1.5816(16)
S60 O61 1.4251(15)
S60 O62 1.4265(14)
S60 C63 1.827(2)
C63 F66 1.311(2)
C63 F65 1.326(2)
C63 F64 1.329(2)
